data_1511902
loop_
_publ_author_name
'Kamimura, Akio'
'So, Masahiro'
'Ishikawa, Shingo'
'Uno, Hidemitsu'

_publ_section_title
;
 Pd-catalyzed tandem sp2-sp3 coupling reactions of chiral stannolanes: an
 efficient preparation of optically active tetrahydrobenz[f]isoindoles.
;
_journal_issue 6
_journal_name_full 'Organic letters'
_journal_page_first 1402
_journal_page_last 1405
_journal_paper_doi 10.1021/ol4003948
_journal_volume 15
_journal_year 2013
_chemical_absolute_configuration rmad
_chemical_formula_moiety 'C20 H21 N O3 S'
_chemical_formula_sum 'C20 H21 N O3 S'
_chemical_formula_weight 355.45
_space_group_IT_number 4
_symmetry_cell_setting monoclinic
_symmetry_Int_Tables_number 4
_symmetry_space_group_name_Hall 'P 2yb'
_symmetry_space_group_name_H-M 'P 1 21 1'
_atom_sites_solution_hydrogens geom
_atom_sites_solution_primary direct
_atom_sites_solution_secondary difmap
_cell_angle_alpha 90.0000
_cell_angle_beta 101.281(6)
_cell_angle_gamma 90.0000
_cell_formula_units_Z 2
_cell_length_a 7.062(3)
_cell_length_b 9.027(4)
_cell_length_c 13.891(7)
_cell_measurement_reflns_used 3646
_cell_measurement_temperature 100
_cell_measurement_theta_max 31.28
_cell_measurement_theta_min 1.50
_cell_volume 868.4(7)
_computing_cell_refinement CrystalClear
_computing_data_collection 'CrystalClear (Rigaku Inc., 2008)'
_computing_data_reduction CrystalClear
_computing_molecular_graphics 'CrystalStructure 4.0'
_computing_publication_material 'CrystalStructure 4.0 (Rigaku, 2010)'
_computing_structure_refinement 'SHELXL97 (Sheldrick, 2008)'
_computing_structure_solution 'SIR2004 (Burla, et al., 2005)'
_diffrn_ambient_temperature 100
_diffrn_detector_area_resol_mean 7.111
_diffrn_measured_fraction_theta_full 0.992
_diffrn_measured_fraction_theta_max 0.992
_diffrn_measurement_device_type 'Rigaku Saturn724'
_diffrn_measurement_method \w
_diffrn_radiation_type 'Mo K\a'
_diffrn_radiation_wavelength 0.71075
_diffrn_reflns_av_R_equivalents 0.0229
_diffrn_reflns_av_sigmaI/netI 0.0429
_diffrn_reflns_limit_h_max 9
_diffrn_reflns_limit_h_min -9
_diffrn_reflns_limit_k_max 11
_diffrn_reflns_limit_k_min -11
_diffrn_reflns_limit_l_max 18
_diffrn_reflns_limit_l_min -18
_diffrn_reflns_number 7152
_diffrn_reflns_theta_full 27.50
_diffrn_reflns_theta_max 27.50
_exptl_absorpt_coefficient_mu 0.205
_exptl_absorpt_correction_T_max 0.960
_exptl_absorpt_correction_T_min 0.877
_exptl_absorpt_correction_type multi-scan
_exptl_absorpt_process_details 'REQAB (Rigaku, 1998)'
_exptl_crystal_colour colorless
_exptl_crystal_density_diffrn 1.359
_exptl_crystal_density_method 'not measured'
_exptl_crystal_description block
_exptl_crystal_F_000 376.00
_exptl_crystal_size_max 0.200
_exptl_crystal_size_mid 0.200
_exptl_crystal_size_min 0.200
_refine_diff_density_max 0.300
_refine_diff_density_min -0.230
_refine_ls_abs_structure_details 'Flack, H. D. (1983), Acta Cryst. A39, 876-881.  1740 Friedel Pairs'
_refine_ls_abs_structure_Flack 0.01(6)
_refine_ls_extinction_coef 0.020(2)
_refine_ls_extinction_method SHELXL
_refine_ls_goodness_of_fit_ref 1.003
_refine_ls_hydrogen_treatment refxyz
_refine_ls_number_parameters 290
_refine_ls_number_reflns 3842
_refine_ls_number_restraints 1
_refine_ls_restrained_S_all 1.003
_refine_ls_R_factor_all 0.0367
_refine_ls_R_factor_gt 0.0320
_refine_ls_shift/su_max 0.001
_refine_ls_shift/su_mean 0.000
_refine_ls_structure_factor_coef Fsqd
_refine_ls_weighting_details 'w = 1/[\s^2^(Fo^2^)+(0.0395P)^2^+0.0000P] where P=(Fo^2^+2Fc^2^)/3'
_refine_ls_weighting_scheme calc
_refine_ls_wR_factor_gt 0.0691
_refine_ls_wR_factor_ref 0.0711
_reflns_number_gt 3472
_reflns_number_total 3842
_reflns_threshold_expression F^2^>2.0\s(F^2^)
_cod_data_source_file ol4003948_si_003.cif
_cod_data_source_block sou07130A-1
_cod_depositor_comments
;
The following automatic conversions were performed:
'_atom_site_symetry_multiplicity' tag replaced with
'_atom_site_symmetry_multiplicity'.

Automatic conversion script
Id: cif_correct_tags 1440 2010-10-19 06:21:57Z saulius 
;
_cod_database_code 1511902

loop_
_symmetry_equiv_pos_site_id
_symmetry_equiv_pos_as_xyz
1 +X,+Y,+Z
2 -X,1/2+Y,-Z

loop_
_atom_site_label
_atom_site_type_symbol
_atom_site_fract_x
_atom_site_fract_y
_atom_site_fract_z
_atom_site_U_iso_or_equiv
_atom_site_adp_type
_atom_site_occupancy
_atom_site_symmetry_multiplicity
_atom_site_calc_flag
S1 S 0.68583(6) 0.52329(5) 0.67982(3) 0.01710(11) Uani 1 1 d
O1 O 0.21116(19) 0.68577(15) 0.71536(10) 0.0256(3) Uani 1 1 d
H1 H 0.090(4) 0.646(3) 0.6976(16) 0.038 Uiso 1 1 d
O2 O 0.71161(19) 0.38858(14) 0.73548(10) 0.0263(3) Uani 1 1 d
O3 O 0.83359(17) 0.57366(15) 0.62968(9) 0.0240(3) Uani 1 1 d
N1 N 0.6600(2) 0.65432(16) 0.75564(10) 0.0161(3) Uani 1 1 d
C1 C 0.6274(3) 0.8068(2) 0.71797(15) 0.0216(4) Uani 1 1 d
H1A H 0.747(3) 0.849(2) 0.7207(15) 0.026 Uiso 1 1 d
H1B H 0.544(3) 0.809(2) 0.6514(16) 0.026 Uiso 1 1 d
C2 C 0.5247(2) 0.8831(2) 0.78914(12) 0.0162(4) Uani 1 1 d
C3 C 0.4459(2) 0.7680(2) 0.85142(13) 0.0170(4) Uani 1 1 d
C4 C 0.4876(3) 0.8092(2) 0.96203(14) 0.0220(4) Uani 1 1 d
H4A H 0.486(3) 0.914(3) 0.9728(15) 0.026 Uiso 1 1 d
H4B H 0.387(3) 0.778(2) 0.9946(16) 0.026 Uiso 1 1 d
C5 C 0.6770(3) 0.7349(2) 1.00269(13) 0.0190(4) Uani 1 1 d
C6 C 0.8011(3) 0.7563(2) 1.09280(13) 0.0221(4) Uani 1 1 d
H6 H 0.785(3) 0.828(2) 1.1386(16) 0.027 Uiso 1 1 d
C7 C 0.9671(3) 0.6711(2) 1.11639(14) 0.0258(5) Uani 1 1 d
H7 H 1.055(3) 0.687(2) 1.1768(15) 0.031 Uiso 1 1 d
C8 C 1.0091(3) 0.5644(2) 1.05150(14) 0.0244(4) Uani 1 1 d
H8 H 1.125(3) 0.507(3) 1.0652(15) 0.029 Uiso 1 1 d
C9 C 0.8871(2) 0.5441(2) 0.96028(13) 0.0196(4) Uani 1 1 d
H9 H 0.917(3) 0.473(2) 0.9133(14) 0.023 Uiso 1 1 d
C10 C 0.7224(2) 0.63105(19) 0.93718(12) 0.0161(4) Uani 1 1 d
C11 C 0.5721(2) 0.6294(2) 0.84317(12) 0.0153(4) Uani 1 1 d
H11 H 0.500(3) 0.538(2) 0.8367(13) 0.018 Uiso 1 1 d
C12 C 0.5072(3) 1.0271(2) 0.79452(14) 0.0232(4) Uani 1 1 d
H12A H 0.563(3) 1.096(2) 0.7542(15) 0.028 Uiso 1 1 d
H12B H 0.447(3) 1.073(2) 0.8401(16) 0.028 Uiso 1 1 d
C13 C 0.2314(3) 0.7378(2) 0.81311(14) 0.0220(4) Uani 1 1 d
H13A H 0.152(3) 0.831(2) 0.8129(15) 0.026 Uiso 1 1 d
H13B H 0.193(3) 0.657(2) 0.8526(15) 0.026 Uiso 1 1 d
C14 C 0.4722(2) 0.5096(2) 0.59062(11) 0.0159(3) Uani 1 1 d
C15 C 0.4422(3) 0.6062(2) 0.51104(12) 0.0177(4) Uani 1 1 d
H15 H 0.542(3) 0.668(2) 0.5043(15) 0.021 Uiso 1 1 d
C16 C 0.2643(3) 0.6068(2) 0.44648(13) 0.0192(4) Uani 1 1 d
H16 H 0.237(3) 0.680(2) 0.3949(15) 0.023 Uiso 1 1 d
C17 C 0.1174(2) 0.5112(2) 0.46027(12) 0.0181(4) Uani 1 1 d
C18 C 0.1534(3) 0.4119(2) 0.53845(14) 0.0192(4) Uani 1 1 d
H18 H 0.067(3) 0.348(2) 0.5487(15) 0.023 Uiso 1 1 d
C19 C 0.3278(3) 0.4112(2) 0.60425(13) 0.0182(4) Uani 1 1 d
H19 H 0.352(3) 0.355(2) 0.6579(15) 0.022 Uiso 1 1 d
C20 C -0.0776(3) 0.5152(3) 0.39284(14) 0.0254(4) Uani 1 1 d
H20A H -0.171(3) 0.558(3) 0.4285(16) 0.038 Uiso 1 1 d
H20B H -0.083(3) 0.581(3) 0.3371(17) 0.038 Uiso 1 1 d
H20C H -0.121(3) 0.421(3) 0.3741(17) 0.038 Uiso 1 1 d

loop_
_atom_site_aniso_label
_atom_site_aniso_U_11
_atom_site_aniso_U_22
_atom_site_aniso_U_33
_atom_site_aniso_U_23
_atom_site_aniso_U_13
_atom_site_aniso_U_12
S1 0.0141(2) 0.0194(2) 0.0170(2) -0.00382(18) 0.00097(14) 0.00340(19)
O1 0.0160(7) 0.0307(8) 0.0297(8) -0.0084(6) 0.0037(5) -0.0041(6)
O2 0.0298(8) 0.0214(8) 0.0238(7) -0.0035(6) -0.0046(6) 0.0088(6)
O3 0.0127(6) 0.0366(8) 0.0231(7) -0.0103(6) 0.0044(5) -0.0005(5)
N1 0.0172(7) 0.0156(8) 0.0154(8) -0.0031(6) 0.0034(6) 0.0003(6)
C1 0.0283(10) 0.0167(10) 0.0217(10) -0.0004(8) 0.0091(8) -0.0023(8)
C2 0.0126(8) 0.0193(10) 0.0152(8) -0.0021(7) -0.0010(6) 0.0003(7)
C3 0.0160(8) 0.0168(9) 0.0189(9) -0.0015(7) 0.0048(7) 0.0030(7)
C4 0.0255(10) 0.0233(11) 0.0192(9) -0.0026(8) 0.0090(7) 0.0045(8)
C5 0.0200(9) 0.0211(10) 0.0172(9) 0.0030(7) 0.0065(7) -0.0036(7)
C6 0.0290(10) 0.0220(10) 0.0163(9) -0.0007(8) 0.0067(7) -0.0087(8)
C7 0.0260(10) 0.0313(12) 0.0171(10) 0.0066(8) -0.0028(8) -0.0105(9)
C8 0.0198(9) 0.0270(12) 0.0252(10) 0.0061(8) 0.0014(7) -0.0013(8)
C9 0.0191(8) 0.0193(11) 0.0192(9) 0.0012(7) 0.0010(6) -0.0007(8)
C10 0.0165(8) 0.0164(9) 0.0159(8) 0.0027(7) 0.0042(6) -0.0033(7)
C11 0.0138(8) 0.0155(9) 0.0173(8) 0.0004(7) 0.0045(6) -0.0016(7)
C12 0.0243(9) 0.0200(10) 0.0250(9) 0.0016(9) 0.0044(7) 0.0041(9)
C13 0.0174(9) 0.0239(11) 0.0258(10) -0.0032(8) 0.0069(7) -0.0008(8)
C14 0.0122(7) 0.0201(9) 0.0150(8) -0.0062(8) 0.0016(6) 0.0015(8)
C15 0.0161(9) 0.0214(10) 0.0167(9) -0.0021(7) 0.0056(7) -0.0025(7)
C16 0.0219(9) 0.0202(10) 0.0155(8) 0.0002(7) 0.0039(7) 0.0025(8)
C17 0.0155(8) 0.0199(9) 0.0181(8) -0.0078(8) 0.0015(6) 0.0022(8)
C18 0.0156(9) 0.0173(10) 0.0255(10) -0.0038(8) 0.0064(7) -0.0030(7)
C19 0.0201(9) 0.0153(9) 0.0197(9) 0.0000(7) 0.0053(7) 0.0019(7)
C20 0.0196(9) 0.0285(11) 0.0254(9) -0.0063(10) -0.0021(7) -0.0007(10)

loop_
_atom_type_symbol
_atom_type_description
_atom_type_scat_dispersion_real
_atom_type_scat_dispersion_imag
_atom_type_scat_source
C C 0.0033 0.0016
;
International Tables for Crystallography
(1992, Vol. C, Tables 4.2.6.8 and 6.1.1.4)
;
H H 0.0000 0.0000
;
International Tables for Crystallography
(1992, Vol. C, Table 6.1.1.4)
;
N N 0.0061 0.0033
;
International Tables for Crystallography
(1992, Vol. C, Tables 4.2.6.8 and 6.1.1.4)
;
O O 0.0106 0.0060
;
International Tables for Crystallography
(1992, Vol. C, Tables 4.2.6.8 and 6.1.1.4)
;
S S 0.1246 0.1234
;
International Tables for Crystallography
(1992, Vol. C, Tables 4.2.6.8 and 6.1.1.4)
;

loop_
_geom_angle_atom_site_label_1
_geom_angle_atom_site_label_2
_geom_angle_atom_site_label_3
_geom_angle
O2 S1 O3 120.15(8)
O2 S1 N1 106.72(8)
O3 S1 N1 105.63(8)
O2 S1 C14 108.73(9)
O3 S1 C14 106.54(8)
N1 S1 C14 108.65(8)
C13 O1 H1 107.6(14)
C1 N1 C11 111.75(14)
C1 N1 S1 118.75(12)
C11 N1 S1 122.70(12)
N1 C1 C2 104.86(15)
N1 C1 H1A 107.3(13)
C2 C1 H1A 109.7(13)
N1 C1 H1B 111.9(12)
C2 C1 H1B 109.1(12)
H1A C1 H1B 113.6(17)
C12 C2 C1 123.78(17)
C12 C2 C3 126.52(17)
C1 C2 C3 109.70(15)
C2 C3 C13 111.74(15)
C2 C3 C4 112.25(15)
C13 C3 C4 111.73(15)
C2 C3 C11 103.24(14)
C13 C3 C11 111.99(15)
C4 C3 C11 105.42(14)
C5 C4 C3 104.31(15)
C5 C4 H4A 114.9(13)
C3 C4 H4A 112.6(12)
C5 C4 H4B 112.1(13)
C3 C4 H4B 112.6(13)
H4A C4 H4B 100.6(18)
C10 C5 C6 119.80(17)
C10 C5 C4 110.96(16)
C6 C5 C4 129.24(17)
C7 C6 C5 119.32(18)
C7 C6 H6 115.7(13)
C5 C6 H6 124.9(13)
C6 C7 C8 120.59(18)
C6 C7 H7 120.0(14)
C8 C7 H7 119.4(14)
C7 C8 C9 120.41(18)
C7 C8 H8 122.0(13)
C9 C8 H8 117.5(13)
C10 C9 C8 118.39(17)
C10 C9 H9 120.2(12)
C8 C9 H9 121.4(12)
C5 C10 C9 121.44(16)
C5 C10 C11 111.07(15)
C9 C10 C11 127.49(16)
N1 C11 C10 111.68(14)
N1 C11 C3 106.00(14)
C10 C11 C3 104.13(14)
N1 C11 H11 110.5(11)
C10 C11 H11 110.9(11)
C3 C11 H11 113.4(11)
C2 C12 H12A 123.3(12)
C2 C12 H12B 122.8(13)
H12A C12 H12B 113.7(18)
O1 C13 C3 107.47(15)
O1 C13 H13A 108.7(12)
C3 C13 H13A 111.6(12)
O1 C13 H13B 107.6(12)
C3 C13 H13B 107.4(12)
H13A C13 H13B 113.8(16)
C15 C14 C19 120.36(16)
C15 C14 S1 119.48(14)
C19 C14 S1 119.93(14)
C14 C15 C16 119.49(17)
C14 C15 H15 117.6(12)
C16 C15 H15 122.9(12)
C17 C16 C15 120.78(17)
C17 C16 H16 118.6(11)
C15 C16 H16 120.4(11)
C16 C17 C18 118.62(16)
C16 C17 C20 121.03(17)
C18 C17 C20 120.35(17)
C19 C18 C17 121.45(17)
C19 C18 H18 116.8(13)
C17 C18 H18 121.8(14)
C18 C19 C14 119.24(18)
C18 C19 H19 123.8(13)
C14 C19 H19 116.8(13)
C17 C20 H20A 108.5(13)
C17 C20 H20B 113.6(13)
H20A C20 H20B 103.4(18)
C17 C20 H20C 111.6(15)
H20A C20 H20C 107(2)
H20B C20 H20C 112.4(19)

loop_
_geom_bond_atom_site_label_1
_geom_bond_atom_site_label_2
_geom_bond_distance
S1 O2 1.4334(15)
S1 O3 1.4370(14)
S1 N1 1.6177(15)
S1 C14 1.7591(17)
O1 C13 1.417(2)
O1 H1 0.92(3)
N1 C1 1.474(2)
N1 C11 1.487(2)
C1 C2 1.503(2)
C1 H1A 0.92(2)
C1 H1B 0.99(2)
C2 C12 1.309(3)
C2 C3 1.525(2)
C3 C13 1.528(3)
C3 C4 1.552(3)
C3 C11 1.553(3)
C4 C5 1.504(3)
C4 H4A 0.96(2)
C4 H4B 0.95(2)
C5 C10 1.387(3)
C5 C6 1.394(3)
C6 C7 1.386(3)
C6 H6 0.93(2)
C7 C8 1.391(3)
C7 H7 0.95(2)
C8 C9 1.398(3)
C8 H8 0.96(2)
C9 C10 1.388(3)
C9 H9 0.97(2)
C10 C11 1.513(2)
C11 H11 0.96(2)
C12 H12A 0.97(2)
C12 H12B 0.93(2)
C13 H13A 1.01(2)
C13 H13B 0.98(2)
C14 C15 1.391(2)
C14 C19 1.393(3)
C15 C16 1.393(2)
C15 H15 0.92(2)
C16 C17 1.391(3)
C16 H16 0.96(2)
C17 C18 1.393(3)
C17 C20 1.506(2)
C18 C19 1.382(3)
C18 H18 0.88(2)
C19 H19 0.89(2)
C20 H20A 0.98(2)
C20 H20B 0.97(2)
C20 H20C 0.92(2)

loop_
_geom_hbond_atom_site_label_D
_geom_hbond_atom_site_label_H
_geom_hbond_atom_site_label_A
_geom_hbond_site_symmetry_A
_geom_hbond_distance_DA
_geom_hbond_distance_DH
_geom_hbond_distance_HA
_geom_hbond_angle_DHA
_geom_hbond_publ_flag
O1 H1 O3 1_455 2.882(2) 0.92(3) 1.98(3) 167.5 no

loop_
_geom_torsion_atom_site_label_1
_geom_torsion_atom_site_label_2
_geom_torsion_atom_site_label_3
_geom_torsion_atom_site_label_4
_geom_torsion
O2 S1 N1 C1 -179.01(14)
O3 S1 N1 C1 52.05(15)
C14 S1 N1 C1 -61.93(16)
O2 S1 N1 C11 -30.32(15)
O3 S1 N1 C11 -159.26(13)
C14 S1 N1 C11 86.76(15)
C11 N1 C1 C2 3.5(2)
S1 N1 C1 C2 155.43(12)
N1 C1 C2 C12 164.42(17)
N1 C1 C2 C3 -15.96(19)
C12 C2 C3 C13 80.6(2)
C1 C2 C3 C13 -99.03(18)
C12 C2 C3 C4 -45.8(2)
C1 C2 C3 C4 134.54(16)
C12 C2 C3 C11 -158.89(18)
C1 C2 C3 C11 21.50(18)
C2 C3 C4 C5 -91.72(18)
C13 C3 C4 C5 141.85(16)
C11 C3 C4 C5 19.97(19)
C3 C4 C5 C10 -14.4(2)
C3 C4 C5 C6 166.52(18)
C10 C5 C6 C7 -1.1(3)
C4 C5 C6 C7 177.92(19)
C5 C6 C7 C8 -0.6(3)
C6 C7 C8 C9 1.7(3)
C7 C8 C9 C10 -1.0(3)
C6 C5 C10 C9 1.8(3)
C4 C5 C10 C9 -177.40(16)
C6 C5 C10 C11 -178.21(15)
C4 C5 C10 C11 2.6(2)
C8 C9 C10 C5 -0.7(3)
C8 C9 C10 C11 179.30(16)
C1 N1 C11 C10 -103.03(17)
S1 N1 C11 C10 106.34(16)
C1 N1 C11 C3 9.76(19)
S1 N1 C11 C3 -140.87(13)
C5 C10 C11 N1 124.29(16)
C9 C10 C11 N1 -55.7(2)
C5 C10 C11 C3 10.33(19)
C9 C10 C11 C3 -169.69(17)
C2 C3 C11 N1 -18.51(17)
C13 C3 C11 N1 101.85(17)
C4 C3 C11 N1 -136.44(14)
C2 C3 C11 C10 99.42(14)
C13 C3 C11 C10 -140.22(15)
C4 C3 C11 C10 -18.50(18)
C2 C3 C13 O1 59.6(2)
C4 C3 C13 O1 -173.74(15)
C11 C3 C13 O1 -55.7(2)
O2 S1 C14 C15 -162.40(13)
O3 S1 C14 C15 -31.56(16)
N1 S1 C14 C15 81.82(15)
O2 S1 C14 C19 23.05(17)
O3 S1 C14 C19 153.89(14)
N1 S1 C14 C19 -92.74(16)
C19 C14 C15 C16 1.8(3)
S1 C14 C15 C16 -172.72(13)
C14 C15 C16 C17 -0.5(3)
C15 C16 C17 C18 -1.8(3)
C15 C16 C17 C20 177.79(17)
C16 C17 C18 C19 2.9(3)
C20 C17 C18 C19 -176.69(17)
C17 C18 C19 C14 -1.6(3)
C15 C14 C19 C18 -0.8(3)
S1 C14 C19 C18 173.75(13)
